data_4069538
loop_
_publ_author_name
'Leung, Chi-Fai'
'Ng, Siu-Mui'
'Xiang, Jing'
'Wong, Wai-Yeung'
'Lam, Michael Hon-Wah'
'Ko, Chi-Chiu'
'Lau, Tai-Chu'

_publ_section_title
;
 Synthesis and Photophysical Properties of Ruthenium(II) Isocyanide
 Complexes Containing 8-Quinolinolate Ligands
;
_journal_issue 19
_journal_name_full Organometallics
_journal_page_first 5709
_journal_paper_doi 10.1021/om900253h
_journal_volume 28
_journal_year 2009
_chemical_formula_moiety 'C32 H16 Br6 N4 O2 Ru'
_chemical_formula_sum 'C32 H16 Br6 N4 O2 Ru'
_chemical_formula_weight 1068.96
_chemical_name_common 4b
_chemical_name_systematic
; 
 ? 
;
_space_group_IT_number 15
_symmetry_cell_setting monoclinic
_symmetry_space_group_name_Hall '-I 2ya'
_symmetry_space_group_name_H-M 'I 1 2/a 1'
_atom_sites_solution_hydrogens geom
_atom_sites_solution_primary direct
_atom_sites_solution_secondary difmap
_audit_creation_method SHELXL-97
_cell_angle_alpha 90.00
_cell_angle_beta 112.317(6)
_cell_angle_gamma 90.00
_cell_formula_units_Z 4
_cell_length_a 23.0841(10)
_cell_length_b 6.9214(3)
_cell_length_c 23.5613(12)
_cell_measurement_temperature 293(2)
_cell_volume 3482.5(3)
_computing_structure_refinement 'SHELXL-97 (Sheldrick, 1997)'
_computing_structure_solution 'SHELXS-97 (Sheldrick, 1990)'
_diffrn_ambient_temperature 293(2)
_diffrn_measured_fraction_theta_full 0.931
_diffrn_measured_fraction_theta_max 0.931
_diffrn_radiation_monochromator graphite
_diffrn_radiation_source 'fine-focus sealed tube'
_diffrn_radiation_type CuK\a
_diffrn_radiation_wavelength 1.54178
_diffrn_reflns_av_R_equivalents 0.0205
_diffrn_reflns_av_sigmaI/netI 0.0185
_diffrn_reflns_limit_h_max 21
_diffrn_reflns_limit_h_min -25
_diffrn_reflns_limit_k_max 6
_diffrn_reflns_limit_k_min -7
_diffrn_reflns_limit_l_max 26
_diffrn_reflns_limit_l_min -26
_diffrn_reflns_number 3817
_diffrn_reflns_theta_full 59.99
_diffrn_reflns_theta_max 59.99
_diffrn_reflns_theta_min 6.82
_exptl_absorpt_coefficient_mu 12.001
_exptl_absorpt_correction_T_max 0.165
_exptl_absorpt_correction_T_min 0.079
_exptl_absorpt_correction_type multi-scan
_exptl_absorpt_process_details 'CrysAlis RED, Oxford Diffraction Ltd'
_exptl_crystal_density_diffrn 2.039
_exptl_crystal_density_method 'not measured'
_exptl_crystal_F_000 2024
_exptl_crystal_size_max 0.30
_exptl_crystal_size_mid 0.24
_exptl_crystal_size_min 0.15
_refine_diff_density_max 2.421
_refine_diff_density_min -1.570
_refine_diff_density_rms 0.161
_refine_ls_extinction_method none
_refine_ls_goodness_of_fit_ref 1.018
_refine_ls_hydrogen_treatment constr
_refine_ls_matrix_type full
_refine_ls_number_parameters 205
_refine_ls_number_reflns 2401
_refine_ls_number_restraints 0
_refine_ls_restrained_S_all 1.018
_refine_ls_R_factor_all 0.0697
_refine_ls_R_factor_gt 0.0647
_refine_ls_shift/su_max 0.001
_refine_ls_shift/su_mean 0.000
_refine_ls_structure_factor_coef Fsqd
_refine_ls_weighting_details 'calc w=1/[\s^2^(Fo^2^)+(0.1107P)^2^+48.1144P] where P=(Fo^2^+2Fc^2^)/3'
_refine_ls_weighting_scheme calc
_refine_ls_wR_factor_gt 0.1728
_refine_ls_wR_factor_ref 0.1780
_reflns_number_gt 2128
_reflns_number_total 2578
_reflns_threshold_expression >2sigma(I)
_cod_data_source_file om900253h_si_003.cif
_cod_data_source_block 4b
_cod_depositor_comments
;
The following automatic conversions were performed:

'_refine_ls_hydrogen_treatment' value 'constrained' was replaced with
the value 'constr' as specified in the replacement file
'src/cod-tools/trunk/data/replacement-values/replacement_values.lst'.

Automatic conversion script
Id: cif_fix_values 5376 2017-05-30 11:51:03Z andrius 
;
_cod_original_sg_symbol_H-M 'I 2/a'
_cod_database_code 4069538

loop_
_symmetry_equiv_pos_as_xyz
'x, y, z'
'-x+1/2, y, -z'
'x+1/2, y+1/2, z+1/2'
'-x+1, y+1/2, -z+1/2'
'-x, -y, -z'
'x-1/2, -y, z'
'-x+1/2, -y+1/2, -z+1/2'
'x, -y+1/2, z+1/2'

loop_
_atom_site_label
_atom_site_type_symbol
_atom_site_fract_x
_atom_site_fract_y
_atom_site_fract_z
_atom_site_U_iso_or_equiv
_atom_site_adp_type
_atom_site_occupancy
_atom_site_symmetry_multiplicity
_atom_site_calc_flag
_atom_site_refinement_flags
Ru1 Ru 0.5000 1.0000 1.0000 0.0382(3) Uani 1 2 d S
Br2 Br 0.12525(5) 0.5351(2) 0.73293(5) 0.0724(4) Uani 1 1 d .
Br3 Br 0.38640(6) 0.4534(2) 0.85756(7) 0.0870(5) Uani 1 1 d .
C1 C 0.4179(4) 0.8912(12) 0.9490(3) 0.0390(18) Uani 1 1 d .
N2 N 0.4583(3) 1.1807(11) 1.0430(3) 0.0421(16) Uani 1 1 d .
C2 C 0.4562(3) 1.1003(12) 1.0956(4) 0.0402(18) Uani 1 1 d .
N1 N 0.3702(3) 0.8258(12) 0.9180(3) 0.0516(19) Uani 1 1 d .
C15 C 0.3125(4) 0.5924(14) 0.8428(4) 0.048(2) Uani 1 1 d .
C13 C 0.2026(4) 0.6268(15) 0.7919(4) 0.051(2) Uani 1 1 d .
C16 C 0.3142(4) 0.7581(12) 0.8763(4) 0.0439(19) Uani 1 1 d .
C10 C 0.4357(4) 1.3543(14) 1.0265(4) 0.053(2) Uani 1 1 d .
H10 H 0.4387 1.4097 0.9918 0.063 Uiso 1 1 calc R
C12 C 0.2028(4) 0.7922(16) 0.8236(4) 0.058(2) Uani 1 1 d .
H11 H 0.1659 0.8598 0.8165 0.069 Uiso 1 1 calc R
C6 C 0.4292(4) 1.1996(14) 1.1323(4) 0.047(2) Uani 1 1 d .
C8 C 0.4041(5) 1.3805(16) 1.1121(5) 0.063(3) Uani 1 1 d .
H14 H 0.3852 1.4493 1.1343 0.075 Uiso 1 1 calc R
C9 C 0.4070(6) 1.4595(16) 1.0597(5) 0.067(3) Uani 1 1 d .
H15 H 0.3901 1.5810 1.0463 0.080 Uiso 1 1 calc R
C14 C 0.2565(5) 0.5246(14) 0.7997(4) 0.056(2) Uani 1 1 d .
H20 H 0.2554 0.4142 0.7768 0.067 Uiso 1 1 calc R
C11 C 0.2580(4) 0.8556(15) 0.8655(4) 0.053(2) Uani 1 1 d .
Br1 Br 0.25967(7) 1.0863(2) 0.90943(9) 0.1106(7) Uani 1 1 d .
O1 O 0.4944(2) 1.1746(9) 0.9253(2) 0.0454(14) Uani 1 1 d .
C4 C 0.4831(4) 0.8321(15) 1.1646(4) 0.050(2) Uani 1 1 d .
H23 H 0.5004 0.7101 1.1765 0.060 Uiso 1 1 calc R
C7 C 0.4310(4) 1.1093(16) 1.1861(4) 0.057(2) Uani 1 1 d .
H24 H 0.4137 1.1697 1.2112 0.068 Uiso 1 1 calc R
C3 C 0.4827(3) 0.9100(13) 1.1110(3) 0.0414(19) Uani 1 1 d .
C5 C 0.4586(4) 0.9299(15) 1.2014(4) 0.053(2) Uani 1 1 d .
H26 H 0.4608 0.8729 1.2379 0.063 Uiso 1 1 calc R

loop_
_atom_site_aniso_label
_atom_site_aniso_U_11
_atom_site_aniso_U_22
_atom_site_aniso_U_33
_atom_site_aniso_U_23
_atom_site_aniso_U_13
_atom_site_aniso_U_12
Ru1 0.0228(5) 0.0532(6) 0.0325(5) -0.0042(4) 0.0036(4) -0.0002(4)
Br2 0.0503(7) 0.0953(9) 0.0540(7) -0.0062(5) 0.0001(5) -0.0360(6)
Br3 0.0592(8) 0.0965(10) 0.0944(10) -0.0178(7) 0.0168(7) 0.0305(7)
C1 0.031(4) 0.051(5) 0.033(4) -0.008(4) 0.010(3) 0.002(4)
N2 0.023(3) 0.056(4) 0.043(4) -0.001(3) 0.008(3) 0.000(3)
C2 0.024(4) 0.051(5) 0.041(4) -0.009(4) 0.006(3) -0.009(3)
N1 0.028(4) 0.072(5) 0.045(4) -0.011(4) 0.003(3) -0.012(4)
C15 0.037(5) 0.056(5) 0.050(5) 0.000(4) 0.016(4) 0.006(4)
C13 0.034(4) 0.067(6) 0.043(5) -0.003(4) 0.004(4) -0.021(4)
C16 0.031(4) 0.052(5) 0.040(4) -0.003(4) 0.004(3) -0.006(4)
C10 0.044(5) 0.059(6) 0.050(5) 0.001(4) 0.012(4) -0.002(4)
C12 0.023(4) 0.077(7) 0.063(6) -0.016(5) 0.006(4) -0.004(4)
C6 0.030(4) 0.060(5) 0.047(5) -0.013(4) 0.010(4) -0.009(4)
C8 0.054(6) 0.070(7) 0.073(7) -0.018(5) 0.035(5) 0.004(5)
C9 0.066(7) 0.058(6) 0.075(7) -0.004(5) 0.026(6) 0.006(5)
C14 0.058(6) 0.058(6) 0.046(5) -0.004(4) 0.014(5) -0.011(5)
C11 0.034(4) 0.065(6) 0.053(5) -0.014(5) 0.009(4) -0.002(4)
Br1 0.0709(9) 0.1012(11) 0.1405(14) -0.0651(11) 0.0185(9) 0.0055(8)
O1 0.035(3) 0.055(3) 0.039(3) 0.003(3) 0.006(2) 0.007(3)
C4 0.034(4) 0.064(6) 0.043(5) -0.002(4) 0.004(4) -0.009(4)
C7 0.043(5) 0.083(7) 0.046(5) -0.017(5) 0.018(4) -0.018(5)
C3 0.022(4) 0.058(5) 0.037(4) -0.011(4) 0.003(3) -0.010(4)
C5 0.044(5) 0.068(6) 0.043(5) -0.001(5) 0.014(4) -0.013(5)

loop_
_atom_type_symbol
_atom_type_description
_atom_type_scat_dispersion_real
_atom_type_scat_dispersion_imag
_atom_type_scat_source
C C 0.0181 0.0091 'International Tables Vol C Tables 4.2.6.8 and 6.1.1.4'
H H 0.0000 0.0000 'International Tables Vol C Tables 4.2.6.8 and 6.1.1.4'
N N 0.0311 0.0180 'International Tables Vol C Tables 4.2.6.8 and 6.1.1.4'
O O 0.0492 0.0322 'International Tables Vol C Tables 4.2.6.8 and 6.1.1.4'
Br Br -0.6763 1.2805 'International Tables Vol C Tables 4.2.6.8 and 6.1.1.4'
Ru Ru 0.0552 3.2960 'International Tables Vol C Tables 4.2.6.8 and 6.1.1.4'

loop_
_geom_angle_atom_site_label_1
_geom_angle_atom_site_label_2
_geom_angle_atom_site_label_3
_geom_angle
_geom_angle_site_symmetry_1
_geom_angle_site_symmetry_3
C1 Ru1 C1 180.0(3) 5_677 .
C1 Ru1 N2 90.6(3) 5_677 5_677
C1 Ru1 N2 89.4(3) . 5_677
C1 Ru1 N2 89.4(3) 5_677 .
C1 Ru1 N2 90.6(3) . .
N2 Ru1 N2 180.0(3) 5_677 .
C1 Ru1 O1 88.3(3) 5_677 5_677
C1 Ru1 O1 91.7(3) . 5_677
N2 Ru1 O1 99.9(2) 5_677 5_677
N2 Ru1 O1 80.1(2) . 5_677
C1 Ru1 O1 91.7(3) 5_677 .
C1 Ru1 O1 88.3(3) . .
N2 Ru1 O1 80.1(2) 5_677 .
N2 Ru1 O1 99.9(3) . .
O1 Ru1 O1 180.000(2) 5_677 .
N1 C1 Ru1 178.4(7) . .
C10 N2 C2 119.5(7) . .
C10 N2 Ru1 128.2(6) . .
C2 N2 Ru1 112.3(5) . .
N2 C2 C6 121.7(8) . .
N2 C2 C3 116.2(7) . .
C6 C2 C3 122.1(8) . .
C1 N1 C16 174.2(9) . .
C14 C15 C16 120.9(8) . .
C14 C15 Br3 119.5(7) . .
C16 C15 Br3 119.6(6) . .
C12 C13 C14 122.7(8) . .
C12 C13 Br2 119.0(7) . .
C14 C13 Br2 118.3(7) . .
N1 C16 C15 120.3(8) . .
N1 C16 C11 121.4(8) . .
C15 C16 C11 118.3(8) . .
N2 C10 C9 122.0(9) . .
N2 C10 H10 119.0 . .
C9 C10 H10 119.0 . .
C11 C12 C13 118.6(9) . .
C11 C12 H11 120.7 . .
C13 C12 H11 120.7 . .
C8 C6 C7 125.3(9) . .
C8 C6 C2 116.8(8) . .
C7 C6 C2 117.8(9) . .
C9 C8 C6 120.7(9) . .
C9 C8 H14 119.6 . .
C6 C8 H14 119.6 . .
C8 C9 C10 119.2(10) . .
C8 C9 H15 120.4 . .
C10 C9 H15 120.4 . .
C13 C14 C15 117.8(9) . .
C13 C14 H20 121.1 . .
C15 C14 H20 121.1 . .
C12 C11 C16 121.8(9) . .
C12 C11 Br1 119.4(7) . .
C16 C11 Br1 118.9(6) . .
C3 O1 Ru1 112.4(5) 5_677 .
C3 C4 C5 121.6(9) . .
C3 C4 H23 119.2 . .
C5 C4 H23 119.2 . .
C5 C7 C6 119.4(9) . .
C5 C7 H24 120.3 . .
C6 C7 H24 120.3 . .
O1 C3 C4 124.4(9) 5_677 .
O1 C3 C2 119.0(7) 5_677 .
C4 C3 C2 116.6(8) . .
C4 C5 C7 122.4(9) . .
C4 C5 H26 118.8 . .
C7 C5 H26 118.8 . .

loop_
_geom_bond_atom_site_label_1
_geom_bond_atom_site_label_2
_geom_bond_distance
_geom_bond_site_symmetry_2
Ru1 C1 1.968(8) 5_677
Ru1 C1 1.968(8) .
Ru1 N2 2.064(7) 5_677
Ru1 N2 2.064(7) .
Ru1 O1 2.098(6) 5_677
Ru1 O1 2.098(6) .
Br2 C13 1.907(8) .
Br3 C15 1.872(9) .
C1 N1 1.158(10) .
N2 C10 1.309(12) .
N2 C2 1.375(11) .
C2 C6 1.420(12) .
C2 C3 1.439(12) .
N1 C16 1.375(10) .
C15 C14 1.388(13) .
C15 C16 1.385(12) .
C13 C12 1.365(14) .
C13 C14 1.383(14) .
C16 C11 1.397(12) .
C10 C9 1.404(15) .
C10 H10 0.9300 .
C12 C11 1.355(12) .
C12 H11 0.9300 .
C6 C8 1.386(14) .
C6 C7 1.400(13) .
C8 C9 1.375(16) .
C8 H14 0.9300 .
C9 H15 0.9300 .
C14 H20 0.9300 .
C11 Br1 1.895(9) .
O1 C3 1.304(10) 5_677
C4 C3 1.370(12) .
C4 C5 1.380(14) .
C4 H23 0.9300 .
C7 C5 1.380(15) .
C7 H24 0.9300 .
C3 O1 1.304(10) 5_677
C5 H26 0.9300 .
